data_1506845
loop_
_publ_author_name
'Nishiumi, Toyohiko'
'Nomura, Yasuhiro'
'Chimoto, Yuya'
'Higuchi, Masayoshi'
'Yamamoto, Kimihisa'

_publ_section_title
;
 The Class II/III Transition Electron Transfer on an Infrared Vibrational
 Time Scale forN,N&#x2018;-Diphenyl-1,4-phenylenediamine Structures
;
_journal_issue 23
_journal_name_full 'The Journal of Physical Chemistry B'
_journal_page_first 7992
_journal_paper_doi 10.1021/jp0492265
_journal_volume 108
_journal_year 2004
_chemical_formula_moiety 'C22 H24 N2 '
_chemical_formula_sum 'C22 H24 N2'
_chemical_formula_weight 316.45
_space_group_IT_number 14
_symmetry_cell_setting monoclinic
_symmetry_Int_Tables_number 14
_symmetry_space_group_name_Hall '-P 2yn'
_symmetry_space_group_name_H-M 'P 1 21/n 1'
_audit_creation_date 'Wed Sep 10 17:32:03 2003'
_audit_creation_method 'by teXsan'
_cell_angle_alpha 90
_cell_angle_beta 103.46(1)
_cell_angle_gamma 90
_cell_formula_units_Z 2
_cell_length_a 8.062(1)
_cell_length_b 14.302(2)
_cell_length_c 7.977(1)
_cell_measurement_reflns_used 25
_cell_measurement_temperature 297.2
_cell_measurement_theta_max 13.7
_cell_measurement_theta_min 10.1
_cell_volume 894.5(2)
_computing_cell_refinement WinAFC
_computing_data_collection WinAFC
_computing_data_reduction 'teXsan Ver. 1.11'
_computing_publication_material 'teXsan Ver. 1.11'
_computing_structure_refinement SHELXL97
_computing_structure_solution SIR92
_diffrn_measured_fraction_theta_full 1.0
_diffrn_measured_fraction_theta_max 1.0
_diffrn_measurement_device_type 'Rigaku AFC7R'
_diffrn_measurement_method \w-2\q
_diffrn_radiation_type 'Mo K\a'
_diffrn_radiation_wavelength 0.71073
_diffrn_reflns_av_R_equivalents 0.000
_diffrn_reflns_limit_h_max 10
_diffrn_reflns_limit_h_min 0
_diffrn_reflns_limit_k_max 18
_diffrn_reflns_limit_k_min 0
_diffrn_reflns_limit_l_max 10
_diffrn_reflns_limit_l_min -10
_diffrn_reflns_number 2428
_diffrn_reflns_theta_full 27.5
_diffrn_reflns_theta_max 27.5
_diffrn_reflns_theta_min 2.5
_diffrn_standards_decay_% 0.20
_diffrn_standards_interval_count 150
_diffrn_standards_number 3
_exptl_absorpt_coefficient_mu 0.069
_exptl_absorpt_correction_T_max 1.000
_exptl_absorpt_correction_T_min 0.982
_exptl_absorpt_correction_type psi-scan
_exptl_absorpt_process_details '(North, Phillips & Mathews, 1968)'
_exptl_crystal_colour colorless
_exptl_crystal_density_diffrn 1.175
_exptl_crystal_density_method 'not measured'
_exptl_crystal_description prism
_exptl_crystal_size_max 0.60
_exptl_crystal_size_mid 0.40
_exptl_crystal_size_min 0.40
_refine_diff_density_max 0.27
_refine_diff_density_min -0.31
_refine_ls_extinction_method none
_refine_ls_goodness_of_fit_ref 1.10
_refine_ls_hydrogen_treatment noref
_refine_ls_number_parameters 110
_refine_ls_number_reflns 1439
_refine_ls_R_factor_gt 0.060
_refine_ls_shift/su_max 0.0000
_refine_ls_structure_factor_coef Fsqd
_refine_ls_weighting_details 'w = 1/[\s^2^(Fo^2^) + (0.0943P)^2^+0.2429P] where P=(Fo^2^+2Fc^2^)/3'
_refine_ls_weighting_scheme calc
_refine_ls_wR_factor_ref 0.201
_reflns_number_gt 1439
_reflns_number_total 2060
_reflns_threshold_expression I>2\S(I)
_cod_data_source_file jp0492265si20040220_043332.cif
_cod_data_source_block 26DMPDA
_cod_original_formula_sum 'C22 H24 N2 '
_cod_database_code 1506845

loop_
_symmetry_equiv_pos_as_xyz
x,y,z
1/2-x,1/2+y,1/2-z
-x,-y,-z
1/2+x,1/2-y,1/2+z

loop_
_atom_site_label
_atom_site_type_symbol
_atom_site_fract_x
_atom_site_fract_y
_atom_site_fract_z
_atom_site_U_iso_or_equiv
_atom_site_adp_type
_atom_site_occupancy
_atom_site_calc_flag
N(1) N 0.8245(2) 0.0473(1) 0.9546(2) 0.0597(5) Uani 1.00 d
C(2) C 0.4864(2) -0.0632(2) 1.1266(2) 0.0506(5) Uani 1.00 d
C(3) C 0.6453(2) -0.0393(1) 1.1017(2) 0.0499(5) Uani 1.00 d
C(4) C 0.6612(2) 0.0244(1) 0.9757(2) 0.0458(5) Uani 1.00 d
C(5) C 0.8552(2) 0.1007(2) 0.8153(2) 0.0502(5) Uani 1.00 d
C(6) C 0.9286(3) 0.1897(2) 0.8447(3) 0.0585(6) Uani 1.00 d
C(7) C 0.9657(3) 0.2377(2) 0.7060(4) 0.0712(7) Uani 1.00 d
C(8) C 0.9295(4) 0.1997(2) 0.5449(3) 0.0769(8) Uani 1.00 d
C(9) C 0.8575(3) 0.1126(2) 0.5172(3) 0.0695(7) Uani 1.00 d
C(10) C 0.8194(3) 0.0608(2) 0.6504(3) 0.0557(5) Uani 1.00 d
C(11) C 0.7454(4) -0.0356(2) 0.6169(3) 0.0721(7) Uani 1.00 d
C(12) C 0.9660(4) 0.2325(2) 1.0216(4) 0.0813(8) Uani 1.00 d
H(1) H 0.9038 0.0450 1.0450 0.0990 Uiso 1.00 calc
H(2) H 0.4741 -0.1080 1.2116 0.0990 Uiso 1.00 calc
H(3) H 0.7543 -0.0677 1.1838 0.0990 Uiso 1.00 calc
H(7) H 1.0124 0.3021 0.7259 0.0990 Uiso 1.00 calc
H(8) H 0.9458 0.2363 0.4444 0.0990 Uiso 1.00 calc
H(9) H 0.8360 0.0858 0.4104 0.0990 Uiso 1.00 calc
H(11A) H 0.6407 -0.0323 0.5342 0.0875 Uiso 1.00 calc
H(11B) H 0.8235 -0.0737 0.5739 0.0875 Uiso 1.00 calc
H(11C) H 0.7292 -0.0611 0.7211 0.0875 Uiso 1.00 calc
H(12A) H 0.8673 0.2282 1.0664 0.1027 Uiso 1.00 calc
H(12B) H 1.0585 0.2024 1.0928 0.1027 Uiso 1.00 calc
H(12C) H 0.9923 0.2977 1.0109 0.1027 Uiso 1.00 calc

loop_
_atom_site_aniso_label
_atom_site_aniso_U_11
_atom_site_aniso_U_22
_atom_site_aniso_U_33
_atom_site_aniso_U_12
_atom_site_aniso_U_13
_atom_site_aniso_U_23
N(1) 0.0428(9) 0.084(1) 0.0538(10) 0.0029(8) 0.0134(7) 0.0178(9)
C(2) 0.049(1) 0.059(1) 0.0462(10) 0.0089(8) 0.0156(8) 0.0130(8)
C(3) 0.0468(10) 0.059(1) 0.0445(10) 0.0099(8) 0.0119(7) 0.0076(8)
C(4) 0.0459(10) 0.052(1) 0.0422(9) 0.0055(8) 0.0156(7) 0.0005(8)
C(5) 0.0419(9) 0.059(1) 0.053(1) 0.0055(8) 0.0185(8) 0.0061(9)
C(6) 0.053(1) 0.061(1) 0.064(1) 0.0031(9) 0.0179(9) -0.0019(10)
C(7) 0.074(1) 0.060(1) 0.086(2) -0.005(1) 0.032(1) 0.006(1)
C(8) 0.097(2) 0.073(2) 0.073(2) -0.001(1) 0.044(1) 0.012(1)
C(9) 0.086(2) 0.074(2) 0.057(1) 0.002(1) 0.034(1) -0.002(1)
C(10) 0.055(1) 0.058(1) 0.058(1) 0.0055(9) 0.0224(9) 0.0006(9)
C(11) 0.085(2) 0.065(1) 0.071(1) -0.001(1) 0.027(1) -0.007(1)
C(12) 0.088(2) 0.082(2) 0.071(2) -0.007(1) 0.013(1) -0.012(1)

loop_
_atom_type_symbol
_atom_type_description
_atom_type_scat_dispersion_real
_atom_type_scat_dispersion_imag
_atom_type_scat_source
C C 0.003 0.002
;International Tables for Crystallography
(1992, Vol. C, Tables 4.2.6.8 and 6.1.1.4)
;
H H 0.000 0.000
;International Tables for Crystallography
(1992, Vol. C, Table 6.1.1.4)
;
N N 0.006 0.003
;International Tables for Crystallography
(1992, Vol. C, Tables 4.2.6.8 and 6.1.1.4)
;

loop_
_geom_angle_atom_site_label_1
_geom_angle_atom_site_label_2
_geom_angle_atom_site_label_3
_geom_angle
_geom_angle_site_symmetry_1
_geom_angle_site_symmetry_3
_geom_angle_publ_flag
C(4) N(1) C(5) 124.0(1) . . yes
C(4) N(1) H(1) 115.7 . . no
C(5) N(1) H(1) 117.0 . . no
C(3) C(2) C(4) 120.7(2) . 3_657 yes
C(3) C(2) H(2) 121.3 . . no
C(4) C(2) H(2) 117.9 3_657 . no
C(2) C(3) C(4) 120.8(2) . . yes
C(2) C(3) H(3) 118.9 . . no
C(4) C(3) H(3) 120.2 . . no
N(1) C(4) C(2) 122.3(2) . 3_657 yes
N(1) C(4) C(3) 119.2(2) . . yes
C(2) C(4) C(3) 118.5(2) 3_657 . yes
N(1) C(5) C(6) 120.2(2) . . yes
N(1) C(5) C(10) 118.8(2) . . yes
C(6) C(5) C(10) 120.9(2) . . yes
C(5) C(6) C(7) 118.4(2) . . yes
C(5) C(6) C(12) 120.8(2) . . yes
C(7) C(6) C(12) 120.8(2) . . yes
C(6) C(7) C(8) 121.0(2) . . yes
C(6) C(7) H(7) 118.3 . . no
C(8) C(7) H(7) 120.7 . . no
C(7) C(8) C(9) 120.3(3) . . yes
C(7) C(8) H(8) 120.9 . . no
C(9) C(8) H(8) 118.7 . . no
C(8) C(9) C(10) 121.5(2) . . yes
C(8) C(9) H(9) 120.9 . . no
C(10) C(9) H(9) 117.5 . . no
C(5) C(10) C(9) 117.9(2) . . yes
C(5) C(10) C(11) 121.8(2) . . yes
C(9) C(10) C(11) 120.3(2) . . yes
C(10) C(11) H(11A) 109.4 . . no
C(10) C(11) H(11B) 108.7 . . no
C(10) C(11) H(11C) 109.2 . . no
H(11A) C(11) H(11B) 109.6 . . no
H(11A) C(11) H(11C) 110.5 . . no
H(11B) C(11) H(11C) 109.5 . . no
C(6) C(12) H(12A) 109.0 . . no
C(6) C(12) H(12B) 109.9 . . no
C(6) C(12) H(12C) 108.1 . . no
H(12A) C(12) H(12B) 111.3 . . no
H(12A) C(12) H(12C) 108.6 . . no
H(12B) C(12) H(12C) 109.9 . . no

loop_
_geom_bond_atom_site_label_1
_geom_bond_atom_site_label_2
_geom_bond_distance
_geom_bond_site_symmetry_2
_geom_bond_publ_flag
N(1) C(4) 1.404(3) . yes
N(1) C(5) 1.417(3) . yes
N(1) H(1) 0.845 . no
C(2) C(3) 1.385(3) . yes
C(2) C(4) 1.391(3) 3_657 yes
C(2) H(2) 0.954 . no
C(3) C(4) 1.385(3) . yes
C(3) H(3) 1.048 . no
C(5) C(6) 1.400(3) . yes
C(5) C(10) 1.401(3) . yes
C(6) C(7) 1.392(4) . yes
C(6) C(12) 1.503(4) . yes
C(7) C(8) 1.362(4) . yes
C(7) H(7) 0.994 . no
C(8) C(9) 1.370(4) . yes
C(8) H(8) 0.991 . no
C(9) C(10) 1.387(4) . yes
C(9) H(9) 0.913 . no
C(10) C(11) 1.502(3) . yes
C(11) H(11A) 0.943 . no
C(11) H(11B) 0.955 . no
C(11) H(11C) 0.945 . no
C(12) H(12A) 0.947 . no
C(12) H(12B) 0.932 . no
C(12) H(12C) 0.964 . no
